data_7000802
loop_
_publ_author_name
'Han, Yuan'
'Huynh, Han Vinh'

_publ_section_title
;
 Mixed carbene--isocyanide Pd(ii) complexes: synthesis, structures and
 reactivity towards nucleophiles
;
_journal_issue 12
_journal_name_full 'Dalton Transactions'
_journal_page_first 2201
_journal_page_last 2209
_journal_paper_doi 10.1039/b816471a
_journal_year 2009
_chemical_formula_sum 'C25 H29 N3'
_chemical_formula_weight 371.51
_chemical_name_systematic
;
?
;
_space_group_IT_number 15
_symmetry_cell_setting monoclinic
_symmetry_space_group_name_Hall '-C 2yc'
_symmetry_space_group_name_H-M 'C 1 2/c 1'
_atom_sites_solution_hydrogens geom
_atom_sites_solution_primary direct
_atom_sites_solution_secondary difmap
_audit_creation_method SHELXL-97
_cell_angle_alpha 90.00
_cell_angle_beta 122.6700(10)
_cell_angle_gamma 90.00
_cell_formula_units_Z 8
_cell_length_a 23.2291(15)
_cell_length_b 13.0532(9)
_cell_length_c 17.1124(12)
_cell_measurement_reflns_used 1188
_cell_measurement_temperature 243(2)
_cell_measurement_theta_max 20.51
_cell_measurement_theta_min 2.44
_cell_volume 4367.8(5)
_computing_cell_refinement 'Bruker SMART'
_computing_data_collection 'Bruker SMART'
_computing_data_reduction 'Bruker SAINT'
_computing_molecular_graphics 'Bruker SHELXTL'
_computing_publication_material 'Bruker SHELXTL'
_computing_structure_refinement 'SHELXL-97 (Sheldrick, 1997)'
_computing_structure_solution 'SHELXS-97 (Sheldrick, 1990)'
_diffrn_ambient_temperature 243(2)
_diffrn_measured_fraction_theta_full 1.000
_diffrn_measured_fraction_theta_max 1.000
_diffrn_measurement_device_type 'CCD area detector'
_diffrn_measurement_method 'phi and omega scans'
_diffrn_radiation_monochromator graphite
_diffrn_radiation_source 'fine-focus sealed tube'
_diffrn_radiation_type MoK\a
_diffrn_radiation_wavelength 0.71073
_diffrn_reflns_av_R_equivalents 0.0464
_diffrn_reflns_av_sigmaI/netI 0.0505
_diffrn_reflns_limit_h_max 21
_diffrn_reflns_limit_h_min -27
_diffrn_reflns_limit_k_max 12
_diffrn_reflns_limit_k_min -15
_diffrn_reflns_limit_l_max 20
_diffrn_reflns_limit_l_min -20
_diffrn_reflns_number 12607
_diffrn_reflns_theta_full 25.00
_diffrn_reflns_theta_max 25.00
_diffrn_reflns_theta_min 1.88
_exptl_absorpt_coefficient_mu 0.067
_exptl_absorpt_correction_T_max 0.9934
_exptl_absorpt_correction_T_min 0.9829
_exptl_absorpt_correction_type multi-scan
_exptl_absorpt_process_details 'Sadabs, (Sheldrick 2001)'
_exptl_crystal_colour Yellow
_exptl_crystal_density_diffrn 1.130
_exptl_crystal_density_meas ?
_exptl_crystal_density_method .
_exptl_crystal_description Block
_exptl_crystal_F_000 1600
_exptl_crystal_size_max 0.26
_exptl_crystal_size_mid 0.14
_exptl_crystal_size_min 0.10
_refine_diff_density_max 0.127
_refine_diff_density_min -0.095
_refine_diff_density_rms 0.027
_refine_ls_extinction_method none
_refine_ls_goodness_of_fit_ref 1.032
_refine_ls_hydrogen_treatment mixed
_refine_ls_matrix_type full
_refine_ls_number_parameters 267
_refine_ls_number_reflns 3844
_refine_ls_number_restraints 0
_refine_ls_restrained_S_all 1.032
_refine_ls_R_factor_all 0.1228
_refine_ls_R_factor_gt 0.0652
_refine_ls_shift/su_max 0.003
_refine_ls_shift/su_mean 0.000
_refine_ls_structure_factor_coef Fsqd
_refine_ls_weighting_details 'calc w=1/[\s^2^(Fo^2^)+(0.0506P)^2^+1.4394P] where P=(Fo^2^+2Fc^2^)/3'
_refine_ls_weighting_scheme calc
_refine_ls_wR_factor_gt 0.1282
_refine_ls_wR_factor_ref 0.1486
_reflns_number_gt 2169
_reflns_number_total 3844
_reflns_threshold_expression >2sigma(I)
_cod_data_source_file b816471a.txt
_cod_data_source_block 6303
_cod_depositor_comments
;
The following automatic conversions were performed:
'_symmetry_cell_setting' value 'Monoclinic' changed to 'monoclinic'
according to '/home/saulius/struct/CIF-dictionaries/cif_core.dic'
dictionary named 'cif_core.dic' version 2.4.1 from 2010-06-29.

Automatic conversion script
Id: cif_fix_enum 1527 2010-12-29 10:47:43Z saulius 
;
_cod_original_sg_symbol_H-M C2/c
_cod_database_code 7000802

loop_
_symmetry_equiv_pos_as_xyz
'x, y, z'
'-x, y, -z+1/2'
'x+1/2, y+1/2, z'
'-x+1/2, y+1/2, -z+1/2'
'-x, -y, -z'
'x, -y, z-1/2'
'-x+1/2, -y+1/2, -z'
'x+1/2, -y+1/2, z-1/2'

loop_
_atom_site_label
_atom_site_type_symbol
_atom_site_fract_x
_atom_site_fract_y
_atom_site_fract_z
_atom_site_U_iso_or_equiv
_atom_site_adp_type
_atom_site_occupancy
_atom_site_symmetry_multiplicity
_atom_site_calc_flag
_atom_site_refinement_flags
_atom_site_disorder_assembly
_atom_site_disorder_group
N1 N 0.23447(10) 1.02759(18) 0.17449(15) 0.0614(6) Uani 1 1 d . . .
N2 N 0.12925(11) 0.96361(19) 0.06368(17) 0.0600(7) Uani 1 1 d . . .
H2A H 0.1086(11) 0.9226(18) 0.0243(15) 0.043(8) Uiso 1 1 d . . .
N3 N 0.22447(12) 0.88930(17) 0.08021(15) 0.0554(6) Uani 1 1 d . . .
H3A H 0.2665(14) 0.888(2) 0.1059(18) 0.077(10) Uiso 1 1 d . . .
C1 C 0.19905(11) 0.9631(2) 0.11013(17) 0.0476(6) Uani 1 1 d . . .
C2 C 0.30694(12) 1.0262(2) 0.22101(18) 0.0605(7) Uani 1 1 d . . .
C3 C 0.33889(14) 1.0952(2) 0.1938(2) 0.0713(8) Uani 1 1 d . . .
C4 C 0.40971(16) 1.1018(3) 0.2451(3) 0.0898(10) Uani 1 1 d . . .
H4 H 0.4312 1.1485 0.2270 0.108 Uiso 1 1 calc R . .
C5 C 0.44870(16) 1.0415(3) 0.3213(3) 0.0929(11) Uani 1 1 d . . .
H5 H 0.4966 1.0464 0.3552 0.112 Uiso 1 1 calc R . .
C6 C 0.41729(15) 0.9736(3) 0.3481(2) 0.0869(10) Uani 1 1 d . . .
H6 H 0.4442 0.9324 0.4007 0.104 Uiso 1 1 calc R . .
C7 C 0.34634(14) 0.9650(2) 0.2988(2) 0.0678(8) Uani 1 1 d . . .
C8 C 0.29703(16) 1.1651(3) 0.1119(2) 0.1046(12) Uani 1 1 d . . .
H8A H 0.3272 1.2108 0.1056 0.157 Uiso 1 1 calc R . .
H8B H 0.2661 1.2049 0.1213 0.157 Uiso 1 1 calc R . .
H8C H 0.2709 1.1243 0.0559 0.157 Uiso 1 1 calc R . .
C9 C 0.31329(16) 0.8921(3) 0.3308(2) 0.0935(10) Uani 1 1 d . . .
H9A H 0.2751 0.9258 0.3284 0.140 Uiso 1 1 calc R . .
H9B H 0.3465 0.8711 0.3941 0.140 Uiso 1 1 calc R . .
H9C H 0.2970 0.8324 0.2908 0.140 Uiso 1 1 calc R . .
C10 C 0.09097(11) 1.0328(2) 0.08312(18) 0.0593(7) Uani 1 1 d . . .
C11 C 0.07027(13) 1.0010(3) 0.1416(2) 0.0724(9) Uani 1 1 d . . .
C12 C 0.02949(16) 1.0665(4) 0.1552(2) 0.0962(13) Uani 1 1 d . . .
H12 H 0.0152 1.0467 0.1950 0.115 Uiso 1 1 calc R . .
C13 C 0.00978(16) 1.1595(4) 0.1119(3) 0.1067(16) Uani 1 1 d . . .
H13 H -0.0183 1.2026 0.1215 0.128 Uiso 1 1 calc R . .
C14 C 0.03073(15) 1.1901(3) 0.0545(3) 0.0946(12) Uani 1 1 d . . .
H14 H 0.0173 1.2546 0.0256 0.113 Uiso 1 1 calc R . .
C15 C 0.07146(13) 1.1272(2) 0.0385(2) 0.0719(9) Uani 1 1 d . . .
C16 C 0.09142(17) 0.8991(3) 0.1892(2) 0.0973(11) Uani 1 1 d . . .
H16A H 0.0747 0.8922 0.2301 0.146 Uiso 1 1 calc R . .
H16B H 0.1409 0.8941 0.2253 0.146 Uiso 1 1 calc R . .
H16C H 0.0723 0.8449 0.1432 0.146 Uiso 1 1 calc R . .
C17 C 0.09331(16) 1.1603(3) -0.0256(3) 0.1015(11) Uani 1 1 d . . .
H17A H 0.0704 1.2237 -0.0560 0.152 Uiso 1 1 calc R . .
H17B H 0.0813 1.1077 -0.0721 0.152 Uiso 1 1 calc R . .
H17C H 0.1424 1.1708 0.0097 0.152 Uiso 1 1 calc R . .
C18 C 0.18549(12) 0.8171(2) 0.00692(18) 0.0531(7) Uani 1 1 d . . .
C19 C 0.16530(14) 0.7257(2) 0.0258(2) 0.0660(8) Uani 1 1 d . . .
C20 C 0.12966(16) 0.6562(3) -0.0459(3) 0.0903(10) Uani 1 1 d . . .
H20 H 0.1153 0.5940 -0.0341 0.108 Uiso 1 1 calc R . .
C21 C 0.11489(15) 0.6756(3) -0.1327(3) 0.0954(12) Uani 1 1 d . . .
H21 H 0.0909 0.6269 -0.1799 0.114 Uiso 1 1 calc R . .
C22 C 0.13490(16) 0.7664(3) -0.1518(2) 0.0857(11) Uani 1 1 d . . .
H22 H 0.1247 0.7793 -0.2120 0.103 Uiso 1 1 calc R . .
C23 C 0.17039(13) 0.8396(3) -0.0818(2) 0.0660(8) Uani 1 1 d . . .
C24 C 0.18175(19) 0.7007(3) 0.1215(2) 0.1017(11) Uani 1 1 d . . .
H24A H 0.2306 0.6894 0.1627 0.152 Uiso 1 1 calc R . .
H24B H 0.1573 0.6392 0.1191 0.152 Uiso 1 1 calc R . .
H24C H 0.1680 0.7572 0.1447 0.152 Uiso 1 1 calc R . .
C25 C 0.19109(18) 0.9400(3) -0.1021(2) 0.0968(11) Uani 1 1 d . . .
H25A H 0.1644 0.9948 -0.0983 0.145 Uiso 1 1 calc R . .
H25B H 0.1829 0.9383 -0.1640 0.145 Uiso 1 1 calc R . .
H25C H 0.2393 0.9520 -0.0570 0.145 Uiso 1 1 calc R . .

loop_
_atom_site_aniso_label
_atom_site_aniso_U_11
_atom_site_aniso_U_22
_atom_site_aniso_U_33
_atom_site_aniso_U_23
_atom_site_aniso_U_13
_atom_site_aniso_U_12
N1 0.0416(12) 0.0668(16) 0.0703(15) -0.0175(13) 0.0266(11) 0.0007(11)
N2 0.0426(13) 0.0645(17) 0.0700(16) -0.0238(14) 0.0284(12) -0.0009(11)
N3 0.0418(13) 0.0638(16) 0.0590(14) -0.0053(12) 0.0261(11) 0.0097(11)
C1 0.0411(14) 0.0519(17) 0.0547(16) 0.0031(13) 0.0290(13) 0.0062(12)
C2 0.0442(15) 0.067(2) 0.0635(18) -0.0185(15) 0.0245(14) 0.0026(14)
C3 0.0532(18) 0.073(2) 0.087(2) -0.0106(17) 0.0378(17) -0.0027(15)
C4 0.057(2) 0.091(3) 0.118(3) -0.011(2) 0.045(2) -0.0059(18)
C5 0.0464(18) 0.092(3) 0.117(3) -0.021(2) 0.0288(19) -0.0003(19)
C6 0.0572(19) 0.081(3) 0.092(2) -0.0075(19) 0.0207(17) 0.0175(17)
C7 0.0565(17) 0.062(2) 0.077(2) -0.0086(17) 0.0305(16) 0.0070(15)
C8 0.078(2) 0.109(3) 0.119(3) 0.023(2) 0.048(2) -0.005(2)
C9 0.081(2) 0.093(3) 0.093(2) 0.013(2) 0.0381(19) 0.0136(19)
C10 0.0348(13) 0.071(2) 0.0677(18) -0.0261(16) 0.0247(13) -0.0031(13)
C11 0.0460(16) 0.100(3) 0.070(2) -0.0282(18) 0.0300(15) -0.0035(16)
C12 0.056(2) 0.147(4) 0.086(2) -0.043(2) 0.0379(18) -0.002(2)
C13 0.0424(19) 0.142(4) 0.108(3) -0.073(3) 0.0225(19) 0.007(2)
C14 0.0503(18) 0.078(3) 0.121(3) -0.042(2) 0.0238(19) 0.0082(16)
C15 0.0408(15) 0.065(2) 0.094(2) -0.0237(18) 0.0260(15) -0.0012(14)
C16 0.089(2) 0.136(4) 0.081(2) -0.011(2) 0.0548(19) -0.009(2)
C17 0.078(2) 0.081(3) 0.141(3) 0.016(2) 0.057(2) 0.0083(18)
C18 0.0419(14) 0.0584(19) 0.0569(17) -0.0023(14) 0.0254(12) 0.0131(12)
C19 0.0644(18) 0.058(2) 0.079(2) -0.0077(17) 0.0410(16) 0.0088(15)
C20 0.079(2) 0.071(2) 0.121(3) -0.021(2) 0.054(2) 0.0006(18)
C21 0.057(2) 0.101(3) 0.103(3) -0.042(3) 0.027(2) 0.0195(19)
C22 0.066(2) 0.115(3) 0.057(2) -0.013(2) 0.0199(16) 0.039(2)
C23 0.0527(16) 0.081(2) 0.0621(19) 0.0070(18) 0.0297(14) 0.0286(15)
C24 0.137(3) 0.078(3) 0.121(3) 0.013(2) 0.090(3) 0.001(2)
C25 0.107(3) 0.112(3) 0.082(2) 0.028(2) 0.058(2) 0.032(2)

loop_
_atom_type_symbol
_atom_type_description
_atom_type_scat_dispersion_real
_atom_type_scat_dispersion_imag
_atom_type_scat_source
C C 0.0033 0.0016 'International Tables Vol C Tables 4.2.6.8 and 6.1.1.4'
H H 0.0000 0.0000 'International Tables Vol C Tables 4.2.6.8 and 6.1.1.4'
N N 0.0061 0.0033 'International Tables Vol C Tables 4.2.6.8 and 6.1.1.4'

loop_
_geom_angle_atom_site_label_1
_geom_angle_atom_site_label_2
_geom_angle_atom_site_label_3
_geom_angle
_geom_angle_site_symmetry_1
_geom_angle_site_symmetry_3
_geom_angle_publ_flag
C1 N1 C2 119.5(2) . . ?
C1 N2 C10 124.1(2) . . ?
C1 N3 C18 126.5(2) . . ?
N1 C1 N3 125.6(2) . . ?
N1 C1 N2 120.6(2) . . ?
N3 C1 N2 113.8(2) . . ?
C7 C2 C3 119.7(3) . . ?
C7 C2 N1 120.8(3) . . ?
C3 C2 N1 119.1(3) . . ?
C4 C3 C2 119.4(3) . . ?
C4 C3 C8 120.0(3) . . ?
C2 C3 C8 120.5(3) . . ?
C5 C4 C3 121.1(3) . . ?
C4 C5 C6 119.5(3) . . ?
C5 C6 C7 121.1(3) . . ?
C2 C7 C6 119.1(3) . . ?
C2 C7 C9 120.8(3) . . ?
C6 C7 C9 120.1(3) . . ?
C11 C10 C15 121.6(3) . . ?
C11 C10 N2 118.8(3) . . ?
C15 C10 N2 119.5(3) . . ?
C12 C11 C10 118.1(4) . . ?
C12 C11 C16 120.6(3) . . ?
C10 C11 C16 121.3(3) . . ?
C13 C12 C11 121.0(4) . . ?
C12 C13 C14 120.2(3) . . ?
C13 C14 C15 120.9(4) . . ?
C14 C15 C10 118.1(3) . . ?
C14 C15 C17 120.7(3) . . ?
C10 C15 C17 121.3(3) . . ?
C19 C18 C23 121.3(3) . . ?
C19 C18 N3 119.8(2) . . ?
C23 C18 N3 118.9(3) . . ?
C18 C19 C20 118.3(3) . . ?
C18 C19 C24 121.6(3) . . ?
C20 C19 C24 120.1(3) . . ?
C21 C20 C19 121.7(4) . . ?
C20 C21 C22 120.3(4) . . ?
C21 C22 C23 120.2(3) . . ?
C18 C23 C22 118.3(3) . . ?
C18 C23 C25 120.8(3) . . ?
C22 C23 C25 120.9(3) . . ?

loop_
_geom_bond_atom_site_label_1
_geom_bond_atom_site_label_2
_geom_bond_distance
_geom_bond_site_symmetry_2
_geom_bond_publ_flag
N1 C1 1.273(3) . ?
N1 C2 1.422(3) . ?
N2 C1 1.367(3) . ?
N2 C10 1.427(3) . ?
N3 C1 1.365(3) . ?
N3 C18 1.433(3) . ?
C2 C7 1.390(4) . ?
C2 C3 1.397(4) . ?
C3 C4 1.387(4) . ?
C3 C8 1.507(4) . ?
C4 C5 1.366(5) . ?
C5 C6 1.375(4) . ?
C6 C7 1.393(4) . ?
C7 C9 1.500(4) . ?
C10 C11 1.387(4) . ?
C10 C15 1.390(4) . ?
C11 C12 1.387(4) . ?
C11 C16 1.498(4) . ?
C12 C13 1.366(5) . ?
C13 C14 1.371(5) . ?
C14 C15 1.387(4) . ?
C15 C17 1.499(4) . ?
C18 C19 1.382(4) . ?
C18 C23 1.393(3) . ?
C19 C20 1.385(4) . ?
C19 C24 1.504(4) . ?
C20 C21 1.355(4) . ?
C21 C22 1.375(5) . ?
C22 C23 1.400(4) . ?
C23 C25 1.500(4) . ?

loop_
_cod_related_entry_id
_cod_related_entry_database
_cod_related_entry_code
1 ChemSpider 25945298
